data_7719295
loop_
_publ_author_name
'S&#xfc;nkel, Karlheinz'
'Bernhartzeder, Stephanie'
'Schubert, Susanna'

_publ_section_title
;
 Synthesis and characterization of &#x3c0; cyclopentadienyl complexes of
 manganese and iron with one to five fluorosilyl substituents. Crystal and
 molecular structures of
 [Mn(C<sub>5</sub>Br{SiMe<sub>2</sub>F}<sub>4</sub>)(CO)<sub>3</sub>] and
 [Mn(C<sub>5</sub>{SiMe<sub>2</sub>F}<sub>5</sub>)(CO)<sub>3</sub>].
;
_journal_issue 36
_journal_name_full 'Dalton transactions (Cambridge, England : 2003)'
_journal_page_first 13689
_journal_page_last 13702
_journal_paper_doi 10.1039/d5dt01746g
_journal_volume 54
_journal_year 2025
_chemical_formula_moiety 'C16 H24 Br F4 Mn O3 Si4'
_chemical_formula_sum 'C16 H24 Br F4 Mn O3 Si4'
_chemical_formula_weight 587.56
_space_group_crystal_system orthorhombic
_space_group_IT_number 62
_space_group_name_Hall '-P 2ac 2n'
_space_group_name_H-M_alt 'P n m a'
_atom_sites_solution_hydrogens geom
_atom_sites_solution_primary dual
_audit_creation_method SHELXL-2019/3
_audit_update_record
;
2025-07-24 deposited with the CCDC.	2025-08-21 downloaded from the CCDC.
;
_cell_angle_alpha 90
_cell_angle_beta 90
_cell_angle_gamma 90
_cell_formula_units_Z 4
_cell_length_a 15.041(13)
_cell_length_b 18.761(14)
_cell_length_c 8.885(8)
_cell_measurement_reflns_used 19
_cell_measurement_temperature 291(2)
_cell_measurement_theta_max 18.95
_cell_measurement_theta_min 15.51
_cell_volume 2507(4)
_computing_data_reduction XDISK
_computing_structure_refinement 'SHELXL-2019/2 (Sheldrick, 2019)'
_computing_structure_solution 'SHELXT 2018/2 (Sheldrick, 2018)'
_diffrn_ambient_temperature 291(2)
_diffrn_measured_fraction_theta_full 0.995
_diffrn_measured_fraction_theta_max 0.995
_diffrn_measurement_device_type 'SYNTEX P3'
_diffrn_measurement_method omega-scan
_diffrn_radiation_type MoK\a
_diffrn_radiation_wavelength 0.71073
_diffrn_reflns_av_R_equivalents 0.0449
_diffrn_reflns_av_unetI/netI 0.0771
_diffrn_reflns_Laue_measured_fraction_full 0.995
_diffrn_reflns_Laue_measured_fraction_max 0.995
_diffrn_reflns_limit_h_max 0
_diffrn_reflns_limit_h_min -17
_diffrn_reflns_limit_k_max 22
_diffrn_reflns_limit_k_min -22
_diffrn_reflns_limit_l_max 0
_diffrn_reflns_limit_l_min -10
_diffrn_reflns_number 4533
_diffrn_reflns_point_group_measured_fraction_full 0.995
_diffrn_reflns_point_group_measured_fraction_max 0.995
_diffrn_reflns_theta_full 25.060
_diffrn_reflns_theta_max 25.060
_diffrn_reflns_theta_min 2.536
_exptl_absorpt_coefficient_mu 2.355
_exptl_absorpt_correction_T_max 0.3716
_exptl_absorpt_correction_T_min 0.3150
_exptl_absorpt_correction_type cylinder
_exptl_absorpt_process_details
;
Interpolation using  Int.Tab. Vol. C (1992) p. 523,Tab. 6.3.3.3
for values of muR in the range 0-2.5, and Int.Tab. Vol.II (1959)
p.302; Table 5.3.6 B for muR in the range 2.6-10.0.
The interpolation procedure of C.W.Dwiggins Jr (Acta Cryst.(1975)
A31,146-148) is used with some modification.
;
_exptl_crystal_colour yellow
_exptl_crystal_density_diffrn 1.557
_exptl_crystal_density_method 'not measured'
_exptl_crystal_description platelet
_exptl_crystal_F_000 1184
_exptl_crystal_size_max 0.450
_exptl_crystal_size_mid 0.320
_exptl_crystal_size_min 0.150
_exptl_crystal_size_rad 0.3100
_refine_diff_density_max 0.258
_refine_diff_density_min -0.331
_refine_diff_density_rms 0.055
_refine_ls_extinction_method none
_refine_ls_goodness_of_fit_ref 0.979
_refine_ls_hydrogen_treatment constr
_refine_ls_matrix_type full
_refine_ls_number_parameters 236
_refine_ls_number_reflns 2290
_refine_ls_number_restraints 178
_refine_ls_restrained_S_all 0.951
_refine_ls_R_factor_all 0.1215
_refine_ls_R_factor_gt 0.0501
_refine_ls_shift/su_max 0.000
_refine_ls_shift/su_mean 0.000
_refine_ls_structure_factor_coef Fsqd
_refine_ls_weighting_details 'w=1/[\s^2^(Fo^2^)+(0.0384P)^2^] where P=(Fo^2^+2Fc^2^)/3'
_refine_ls_weighting_scheme calc
_refine_ls_wR_factor_gt 0.0832
_refine_ls_wR_factor_ref 0.1026
_reflns_Friedel_coverage 0.000
_reflns_number_gt 1209
_reflns_number_total 2290
_reflns_threshold_expression 'I > 2\s(I)'
_cod_data_source_file d5dt01746g2.cif
_cod_data_source_block compd_3d
_cod_depositor_comments 'Adding full bibliography for 7719295--7719296.cif.'
_cod_database_code 7719295
_shelx_shelxl_version_number 2019/3
_shelx_space_group_comment
;
The symmetry employed for this shelxl refinement is uniquely defined
by the following loop, which should always be used as a source of
symmetry information in preference to the above space-group names.
They are only intended as comments.
;
_shelx_estimated_absorpt_t_min 0.417
_shelx_estimated_absorpt_t_max 0.719
_exptl_absorpt_correction_t_ave 0.3284

loop_
_space_group_symop_operation_xyz
'x, y, z'
'-x+1/2, -y, z+1/2'
'-x, y+1/2, -z'
'x+1/2, -y+1/2, -z+1/2'
'-x, -y, -z'
'x-1/2, y, -z-1/2'
'x, -y-1/2, z'
'-x-1/2, y-1/2, z-1/2'

loop_
_atom_site_label
_atom_site_type_symbol
_atom_site_fract_x
_atom_site_fract_y
_atom_site_fract_z
_atom_site_U_iso_or_equiv
_atom_site_adp_type
_atom_site_occupancy
_atom_site_site_symmetry_order
_atom_site_calc_flag
_atom_site_refinement_flags_posn
_atom_site_refinement_flags_adp
_atom_site_refinement_flags_occupancy
_atom_site_disorder_assembly
_atom_site_disorder_group
Mn1 Mn 0.26048(6) 0.250000 0.48953(11) 0.0505(3) Uani 1 2 d DS T P . .
Br1 Br 0.25416(8) 0.27842(5) 0.08718(11) 0.0771(4) Uani 0.5 1 d . . P A -1
C1 C 0.3164(5) 0.2573(5) 0.2685(8) 0.047(2) Uani 0.5 1 d D U P A -1
C2 C 0.3502(9) 0.3144(6) 0.3580(13) 0.045(5) Uani 0.5 1 d D U P A -1
C3 C 0.3993(7) 0.2789(5) 0.4764(15) 0.036(3) Uani 0.5 1 d D U P A -1
C4 C 0.3900(7) 0.2025(5) 0.4570(15) 0.044(4) Uani 0.5 1 d D U P A -1
C5 C 0.3343(9) 0.1881(5) 0.3266(12) 0.037(4) Uani 0.5 1 d D U P A -1
Si1 Si 0.3300(2) 0.41173(16) 0.3311(4) 0.0630(9) Uani 0.5 1 d D . P A -1
C11 C 0.2246(12) 0.4549(17) 0.325(3) 0.077(7) Uani 0.5 1 d D U P A -1
H11A H 0.195184 0.443132 0.232117 0.116 Uiso 0.5 1 calc R U P A -1
H11B H 0.189000 0.439307 0.408061 0.116 Uiso 0.5 1 calc R U P A -1
H11C H 0.232910 0.505577 0.330439 0.116 Uiso 0.5 1 calc R U P A -1
C12 C 0.4112(15) 0.4462(16) 0.201(3) 0.079(8) Uani 0.5 1 d D U P A -1
H12A H 0.397288 0.430166 0.100901 0.118 Uiso 0.5 1 calc R U P A -1
H12B H 0.410378 0.497345 0.203462 0.118 Uiso 0.5 1 calc R U P A -1
H12C H 0.469246 0.429419 0.228534 0.118 Uiso 0.5 1 calc R U P A -1
F1 F 0.3594(9) 0.4414(8) 0.4916(18) 0.068(3) Uani 0.5 1 d D . P A -1
Si2 Si 0.47984(18) 0.32404(16) 0.6076(3) 0.0532(7) Uani 0.5 1 d D . P A -1
C21 C 0.441(2) 0.3524(18) 0.7894(18) 0.080(8) Uani 0.5 1 d D U P A -1
H21A H 0.402329 0.392591 0.777793 0.121 Uiso 0.5 1 calc R U P A -1
H21B H 0.409774 0.314103 0.837004 0.121 Uiso 0.5 1 calc R U P A -1
H21C H 0.491245 0.365828 0.850462 0.121 Uiso 0.5 1 calc R U P A -1
C22 C 0.5609(12) 0.3751(12) 0.506(3) 0.063(6) Uani 0.5 1 d D U P A -1
H22A H 0.533648 0.417613 0.467039 0.095 Uiso 0.5 1 calc R U P A -1
H22B H 0.608791 0.387892 0.571976 0.095 Uiso 0.5 1 calc R U P A -1
H22C H 0.583694 0.347234 0.423802 0.095 Uiso 0.5 1 calc R U P A -1
F2 F 0.5414(3) 0.2588(12) 0.6575(5) 0.074(3) Uani 0.5 1 d D . P A -1
Si3 Si 0.44430(19) 0.13234(16) 0.5762(3) 0.0504(7) Uani 0.5 1 d D . P A -1
C31 C 0.4303(18) 0.1307(16) 0.7768(15) 0.062(6) Uani 0.5 1 d D U P A -1
H31A H 0.460813 0.170574 0.820583 0.093 Uiso 0.5 1 calc R U P A -1
H31B H 0.368185 0.133437 0.800728 0.093 Uiso 0.5 1 calc R U P A -1
H31C H 0.454508 0.087192 0.816266 0.093 Uiso 0.5 1 calc R U P A -1
C32 C 0.5504(12) 0.1059(12) 0.504(3) 0.058(6) Uani 0.5 1 d D U P A -1
H32A H 0.592885 0.143126 0.521951 0.087 Uiso 0.5 1 calc R U P A -1
H32B H 0.569421 0.063120 0.553799 0.087 Uiso 0.5 1 calc R U P A -1
H32C H 0.545690 0.097310 0.397897 0.087 Uiso 0.5 1 calc R U P A -1
F3 F 0.3883(9) 0.0619(8) 0.5317(18) 0.066(3) Uani 0.5 1 d D . P A -1
Si4 Si 0.3156(2) 0.10028(16) 0.2312(4) 0.0558(8) Uani 0.5 1 d D . P A -1
C41 C 0.2157(15) 0.0622(17) 0.307(3) 0.106(11) Uani 0.5 1 d D U P A -1
H41A H 0.226360 0.046656 0.408489 0.159 Uiso 0.5 1 calc R U P A -1
H41B H 0.169300 0.097326 0.306735 0.159 Uiso 0.5 1 calc R U P A -1
H41C H 0.197999 0.022185 0.246759 0.159 Uiso 0.5 1 calc R U P A -1
C42 C 0.4108(16) 0.0506(15) 0.172(4) 0.103(10) Uani 0.5 1 d D U P A -1
H42A H 0.442653 0.033740 0.258216 0.154 Uiso 0.5 1 calc R U P A -1
H42B H 0.391997 0.010713 0.111882 0.154 Uiso 0.5 1 calc R U P A -1
H42C H 0.448945 0.080696 0.112658 0.154 Uiso 0.5 1 calc R U P A -1
F4 F 0.2781(4) 0.1203(3) 0.0682(6) 0.0773(17) Uani 0.5 1 d D . P A -1
C6 C 0.2285(3) 0.3175(3) 0.6197(6) 0.0778(17) Uani 1 1 d . U . . .
O1 O 0.2075(3) 0.3617(2) 0.7009(5) 0.1199(17) Uani 1 1 d . . . . .
C7 C 0.1500(5) 0.250000 0.4134(9) 0.084(2) Uani 1 2 d S TU P A .
O2 O 0.0798(4) 0.250000 0.3665(8) 0.142(3) Uani 1 2 d S T P . .

loop_
_atom_site_aniso_label
_atom_site_aniso_U_11
_atom_site_aniso_U_22
_atom_site_aniso_U_33
_atom_site_aniso_U_23
_atom_site_aniso_U_13
_atom_site_aniso_U_12
Mn1 0.0425(6) 0.0530(6) 0.0561(6) 0.000 0.0070(6) 0.000
Br1 0.1001(9) 0.0674(7) 0.0639(6) 0.0028(5) -0.0285(6) 0.0111(6)
C1 0.039(4) 0.061(7) 0.041(4) 0.021(10) -0.004(3) 0.017(11)
C2 0.020(6) 0.047(9) 0.069(11) 0.007(7) -0.009(7) -0.010(6)
C3 0.043(7) 0.042(7) 0.024(6) -0.008(4) -0.002(5) 0.000(5)
C4 0.029(7) 0.035(6) 0.069(11) 0.000(6) 0.019(7) -0.003(5)
C5 0.043(8) 0.035(8) 0.032(6) 0.011(6) -0.005(6) -0.004(6)
Si1 0.083(2) 0.0382(17) 0.068(2) 0.005(2) -0.009(2) 0.0074(16)
C11 0.083(12) 0.059(13) 0.090(14) -0.003(11) 0.012(11) 0.024(8)
C12 0.104(16) 0.078(15) 0.053(11) 0.041(10) -0.015(10) -0.033(12)
F1 0.064(8) 0.055(4) 0.084(8) -0.028(5) -0.023(5) 0.000(5)
Si2 0.0538(18) 0.0474(18) 0.059(2) -0.0074(15) -0.0095(15) -0.0050(15)
C21 0.111(15) 0.075(16) 0.056(12) -0.004(8) -0.004(10) 0.036(10)
C22 0.045(8) 0.031(11) 0.114(13) 0.020(8) -0.011(9) -0.003(8)
F2 0.073(3) 0.059(9) 0.091(3) -0.006(6) -0.028(2) 0.003(5)
Si3 0.0600(18) 0.0415(16) 0.0498(17) 0.0049(15) -0.0004(15) 0.0042(15)
C31 0.073(10) 0.059(12) 0.054(11) 0.010(8) -0.019(8) 0.000(11)
C32 0.072(10) 0.032(11) 0.071(10) -0.007(7) 0.002(9) -0.011(7)
F3 0.059(8) 0.047(4) 0.091(9) 0.017(5) -0.013(5) 0.003(5)
Si4 0.064(2) 0.0479(19) 0.0551(19) -0.0063(17) -0.003(2) -0.0043(16)
C41 0.17(2) 0.056(15) 0.093(13) 0.023(9) -0.068(13) -0.065(13)
C42 0.19(2) 0.053(15) 0.063(15) -0.001(11) 0.028(14) -0.006(14)
F4 0.096(4) 0.070(4) 0.066(4) -0.010(3) -0.024(3) -0.006(3)
C6 0.055(3) 0.082(4) 0.096(5) -0.004(3) 0.027(3) -0.003(3)
O1 0.115(3) 0.111(4) 0.134(4) -0.053(3) 0.062(3) -0.005(3)
C7 0.056(5) 0.116(7) 0.081(6) 0.000 0.007(5) 0.000
O2 0.049(4) 0.218(8) 0.159(6) 0.000 -0.021(4) 0.000

loop_
_atom_type_symbol
_atom_type_description
_atom_type_scat_dispersion_real
_atom_type_scat_dispersion_imag
_atom_type_scat_source
C C 0.0033 0.0016 'International Tables Vol C Tables 4.2.6.8 and 6.1.1.4'
H H 0.0000 0.0000 'International Tables Vol C Tables 4.2.6.8 and 6.1.1.4'
O O 0.0106 0.0060 'International Tables Vol C Tables 4.2.6.8 and 6.1.1.4'
F F 0.0171 0.0103 'International Tables Vol C Tables 4.2.6.8 and 6.1.1.4'
Si Si 0.0817 0.0704 'International Tables Vol C Tables 4.2.6.8 and 6.1.1.4'
Mn Mn 0.3368 0.7283 'International Tables Vol C Tables 4.2.6.8 and 6.1.1.4'
Br Br -0.2901 2.4595 'International Tables Vol C Tables 4.2.6.8 and 6.1.1.4'

loop_
_geom_angle_atom_site_label_1
_geom_angle_atom_site_label_2
_geom_angle_atom_site_label_3
_geom_angle
_geom_angle_site_symmetry_1
_geom_angle_site_symmetry_3
_geom_angle_publ_flag
C6 Mn1 C6 90.7(4) 7_565 . ?
C6 Mn1 C7 89.7(2) 7_565 . ?
C6 Mn1 C7 89.7(2) . . ?
C6 Mn1 C1 138.3(3) 7_565 . ?
C6 Mn1 C1 131.0(3) . . ?
C7 Mn1 C1 91.0(3) . . ?
C6 Mn1 C2 156.8(4) 7_565 . ?
C6 Mn1 C2 97.0(4) . . ?
C7 Mn1 C2 112.1(3) . . ?
C1 Mn1 C2 38.8(3) . . ?
C6 Mn1 C3 118.3(3) 7_565 . ?
C6 Mn1 C3 96.7(4) . . ?
C7 Mn1 C3 151.0(4) . . ?
C1 Mn1 C3 63.6(4) . . ?
C2 Mn1 C3 39.2(3) . . ?
C6 Mn1 C4 92.1(4) 7_565 . ?
C6 Mn1 C4 128.5(3) . . ?
C7 Mn1 C4 141.7(3) . . ?
C1 Mn1 C4 63.2(4) . . ?
C2 Mn1 C4 66.0(6) . . ?
C3 Mn1 C4 39.2(2) . . ?
C6 Mn1 C5 101.0(4) 7_565 . ?
C6 Mn1 C5 162.7(4) . . ?
C7 Mn1 C5 102.9(4) . . ?
C1 Mn1 C5 38.6(3) . . ?
C2 Mn1 C5 67.4(3) . . ?
C3 Mn1 C5 66.6(5) . . ?
C4 Mn1 C5 39.3(3) . . ?
C5 C1 C2 114.5(7) . . ?
C5 C1 Br1 126.2(6) . . ?
C2 C1 Br1 119.3(7) . . ?
C5 C1 Mn1 71.5(6) . . ?
C2 C1 Mn1 71.2(6) . . ?
Br1 C1 Mn1 126.6(4) . . ?
C1 C2 C3 104.0(8) . . ?
C1 C2 Si1 127.2(7) . . ?
C3 C2 Si1 128.7(8) . . ?
C1 C2 Mn1 70.0(5) . . ?
C3 C2 Mn1 70.6(6) . . ?
Si1 C2 Mn1 121.0(8) . . ?
C2 C3 C4 108.6(10) . . ?
C2 C3 Si2 124.9(7) . . ?
C4 C3 Si2 125.4(7) . . ?
C2 C3 Mn1 70.2(6) . . ?
C4 C3 Mn1 70.4(7) . . ?
Si2 C3 Mn1 134.5(8) . . ?
C3 C4 C5 109.5(10) . . ?
C3 C4 Si3 125.8(8) . . ?
C5 C4 Si3 124.7(7) . . ?
C3 C4 Mn1 70.3(7) . . ?
C5 C4 Mn1 70.4(6) . . ?
Si3 C4 Mn1 127.3(8) . . ?
C1 C5 C4 103.2(8) . . ?
C1 C5 Si4 127.5(7) . . ?
C4 C5 Si4 127.6(7) . . ?
C1 C5 Mn1 69.9(5) . . ?
C4 C5 Mn1 70.3(6) . . ?
Si4 C5 Mn1 134.2(8) . . ?
F1 Si1 C11 96.7(12) . . ?
F1 Si1 C12 105.2(12) . . ?
C11 Si1 C12 114.8(14) . . ?
F1 Si1 C2 100.5(7) . . ?
C11 Si1 C2 126.5(12) . . ?
C12 Si1 C2 108.8(12) . . ?
Si1 C11 H11A 109.5 . . ?
Si1 C11 H11B 109.5 . . ?
H11A C11 H11B 109.5 . . ?
Si1 C11 H11C 109.5 . . ?
H11A C11 H11C 109.5 . . ?
H11B C11 H11C 109.5 . . ?
Si1 C12 H12A 109.5 . . ?
Si1 C12 H12B 109.5 . . ?
H12A C12 H12B 109.5 . . ?
Si1 C12 H12C 109.5 . . ?
H12A C12 H12C 109.5 . . ?
H12B C12 H12C 109.5 . . ?
F2 Si2 C21 99.5(11) . . ?
F2 Si2 C22 98.9(9) . . ?
C21 Si2 C22 120.9(14) . . ?
F2 Si2 C3 101.6(6) . . ?
C21 Si2 C3 118.9(12) . . ?
C22 Si2 C3 111.4(11) . . ?
Si2 C21 H21A 109.5 . . ?
Si2 C21 H21B 109.5 . . ?
H21A C21 H21B 109.5 . . ?
Si2 C21 H21C 109.5 . . ?
H21A C21 H21C 109.5 . . ?
H21B C21 H21C 109.5 . . ?
Si2 C22 H22A 109.5 . . ?
Si2 C22 H22B 109.5 . . ?
H22A C22 H22B 109.5 . . ?
Si2 C22 H22C 109.5 . . ?
H22A C22 H22C 109.5 . . ?
H22B C22 H22C 109.5 . . ?
F3 Si3 C32 98.6(10) . . ?
F3 Si3 C31 99.7(12) . . ?
C32 Si3 C31 117.1(13) . . ?
F3 Si3 C4 102.1(5) . . ?
C32 Si3 C4 112.3(10) . . ?
C31 Si3 C4 121.4(10) . . ?
Si3 C31 H31A 109.5 . . ?
Si3 C31 H31B 109.5 . . ?
H31A C31 H31B 109.5 . . ?
Si3 C31 H31C 109.5 . . ?
H31A C31 H31C 109.5 . . ?
H31B C31 H31C 109.5 . . ?
Si3 C32 H32A 109.5 . . ?
Si3 C32 H32B 109.5 . . ?
H32A C32 H32B 109.5 . . ?
Si3 C32 H32C 109.5 . . ?
H32A C32 H32C 109.5 . . ?
H32B C32 H32C 109.5 . . ?
F4 Si4 C42 97.8(11) . . ?
F4 Si4 C41 98.0(11) . . ?
C42 Si4 C41 125.0(15) . . ?
F4 Si4 C5 104.9(4) . . ?
C42 Si4 C5 118.1(12) . . ?
C41 Si4 C5 107.8(11) . . ?
Si4 C41 H41A 109.5 . . ?
Si4 C41 H41B 109.5 . . ?
H41A C41 H41B 109.5 . . ?
Si4 C41 H41C 109.5 . . ?
H41A C41 H41C 109.5 . . ?
H41B C41 H41C 109.5 . . ?
Si4 C42 H42A 109.5 . . ?
Si4 C42 H42B 109.5 . . ?
H42A C42 H42B 109.5 . . ?
Si4 C42 H42C 109.5 . . ?
H42A C42 H42C 109.5 . . ?
H42B C42 H42C 109.5 . . ?
O1 C6 Mn1 178.6(6) . . ?
O2 C7 Mn1 179.4(8) . . ?

loop_
_geom_bond_atom_site_label_1
_geom_bond_atom_site_label_2
_geom_bond_distance
_geom_bond_site_symmetry_2
_geom_bond_publ_flag
Mn1 C6 1.782(6) 7_565 ?
Mn1 C6 1.782(6) . ?
Mn1 C7 1.794(9) . ?
Mn1 C1 2.140(7) . ?
Mn1 C2 2.156(12) . ?
Mn1 C3 2.161(11) . ?
Mn1 C4 2.162(11) . ?
Mn1 C5 2.162(11) . ?
Br1 C1 1.905(8) . ?
C1 C5 1.422(10) . ?
C1 C2 1.428(10) . ?
C2 C3 1.447(10) . ?
C2 Si1 1.867(11) . ?
C3 C4 1.451(8) . ?
C3 Si2 1.883(9) . ?
C4 C5 1.455(10) . ?
C4 Si3 1.876(11) . ?
C5 Si4 1.874(9) . ?
Si1 F1 1.593(11) . ?
Si1 C11 1.781(12) . ?
Si1 C12 1.803(13) . ?
C11 H11A 0.9600 . ?
C11 H11B 0.9600 . ?
C11 H11C 0.9600 . ?
C12 H12A 0.9600 . ?
C12 H12B 0.9600 . ?
C12 H12C 0.9600 . ?
Si2 F2 1.597(17) . ?
Si2 C21 1.797(12) . ?
Si2 C22 1.796(12) . ?
C21 H21A 0.9600 . ?
C21 H21B 0.9600 . ?
C21 H21C 0.9600 . ?
C22 H22A 0.9600 . ?
C22 H22B 0.9600 . ?
C22 H22C 0.9600 . ?
Si3 F3 1.617(12) . ?
Si3 C32 1.789(12) . ?
Si3 C31 1.794(12) . ?
C31 H31A 0.9600 . ?
C31 H31B 0.9600 . ?
C31 H31C 0.9600 . ?
C32 H32A 0.9600 . ?
C32 H32B 0.9600 . ?
C32 H32C 0.9600 . ?
Si4 F4 1.599(6) . ?
Si4 C42 1.790(13) . ?
Si4 C41 1.795(13) . ?
C41 H41A 0.9600 . ?
C41 H41B 0.9600 . ?
C41 H41C 0.9600 . ?
C42 H42A 0.9600 . ?
C42 H42B 0.9600 . ?
C42 H42C 0.9600 . ?
C6 O1 1.144(6) . ?
C7 O2 1.136(8) . ?

loop_
_geom_torsion_atom_site_label_1
_geom_torsion_atom_site_label_2
_geom_torsion_atom_site_label_3
_geom_torsion_atom_site_label_4
_geom_torsion
_geom_torsion_site_symmetry_1
_geom_torsion_site_symmetry_2
_geom_torsion_site_symmetry_3
_geom_torsion_site_symmetry_4
_geom_torsion_publ_flag
C5 C1 C2 C3 4.5(12) . . . . ?
Br1 C1 C2 C3 -175.0(8) . . . . ?
Mn1 C1 C2 C3 62.9(9) . . . . ?
C5 C1 C2 Si1 -172.8(13) . . . . ?
Br1 C1 C2 Si1 7.8(16) . . . . ?
Mn1 C1 C2 Si1 -114.3(12) . . . . ?
C5 C1 C2 Mn1 -58.5(7) . . . . ?
Br1 C1 C2 Mn1 122.1(6) . . . . ?
C1 C2 C3 C4 -2.3(18) . . . . ?
Si1 C2 C3 C4 174.9(12) . . . . ?
Mn1 C2 C3 C4 60.2(13) . . . . ?
C1 C2 C3 Si2 166.4(10) . . . . ?
Si1 C2 C3 Si2 -16(2) . . . . ?
Mn1 C2 C3 Si2 -131.1(12) . . . . ?
C1 C2 C3 Mn1 -62.5(8) . . . . ?
Si1 C2 C3 Mn1 114.7(13) . . . . ?
C2 C3 C4 C5 0(2) . . . . ?
Si2 C3 C4 C5 -169.0(8) . . . . ?
Mn1 C3 C4 C5 59.7(11) . . . . ?
C2 C3 C4 Si3 177.5(8) . . . . ?
Si2 C3 C4 Si3 9(3) . . . . ?
Mn1 C3 C4 Si3 -122.4(13) . . . . ?
C2 C3 C4 Mn1 -60.1(12) . . . . ?
Si2 C3 C4 Mn1 131.3(13) . . . . ?
C2 C1 C5 C4 -4.7(11) . . . . ?
Br1 C1 C5 C4 174.7(8) . . . . ?
Mn1 C1 C5 C4 -63.0(9) . . . . ?
C2 C1 C5 Si4 -170.8(14) . . . . ?
Br1 C1 C5 Si4 8.6(17) . . . . ?
Mn1 C1 C5 Si4 130.9(12) . . . . ?
C2 C1 C5 Mn1 58.3(7) . . . . ?
Br1 C1 C5 Mn1 -122.3(7) . . . . ?
C3 C4 C5 C1 3.0(18) . . . . ?
Si3 C4 C5 C1 -175.0(9) . . . . ?
Mn1 C4 C5 C1 62.6(8) . . . . ?
C3 C4 C5 Si4 169.1(12) . . . . ?
Si3 C4 C5 Si4 -9(2) . . . . ?
Mn1 C4 C5 Si4 -131.3(12) . . . . ?
C3 C4 C5 Mn1 -59.7(13) . . . . ?
Si3 C4 C5 Mn1 122.4(11) . . . . ?
C1 C2 Si1 F1 163.0(13) . . . . ?
C3 C2 Si1 F1 -13.6(16) . . . . ?
Mn1 C2 Si1 F1 75.6(8) . . . . ?
C1 C2 Si1 C11 56.5(19) . . . . ?
C3 C2 Si1 C11 -120.1(17) . . . . ?
Mn1 C2 Si1 C11 -30.9(14) . . . . ?
C1 C2 Si1 C12 -86.8(16) . . . . ?
C3 C2 Si1 C12 96.6(17) . . . . ?
Mn1 C2 Si1 C12 -174.3(11) . . . . ?
C2 C3 Si2 F2 -156.2(13) . . . . ?
C4 C3 Si2 F2 10.6(18) . . . . ?
Mn1 C3 Si2 F2 107.7(6) . . . . ?
C2 C3 Si2 C21 96.1(18) . . . . ?
C4 C3 Si2 C21 -97(2) . . . . ?
Mn1 C3 Si2 C21 -0.1(14) . . . . ?
C2 C3 Si2 C22 -51.7(16) . . . . ?
C4 C3 Si2 C22 115.1(18) . . . . ?
Mn1 C3 Si2 C22 -147.8(10) . . . . ?
C3 C4 Si3 F3 164.7(17) . . . . ?
C5 C4 Si3 F3 -17.7(15) . . . . ?
Mn1 C4 Si3 F3 73.1(9) . . . . ?
C3 C4 Si3 C32 -90.6(19) . . . . ?
C5 C4 Si3 C32 87.0(15) . . . . ?
Mn1 C4 Si3 C32 177.8(9) . . . . ?
C3 C4 Si3 C31 55(2) . . . . ?
C5 C4 Si3 C31 -127.1(16) . . . . ?
Mn1 C4 Si3 C31 -36.3(13) . . . . ?
C1 C5 Si4 F4 1.9(13) . . . . ?
C4 C5 Si4 F4 -161.0(13) . . . . ?
Mn1 C5 Si4 F4 100.0(7) . . . . ?
C1 C5 Si4 C42 109.4(16) . . . . ?
C4 C5 Si4 C42 -53.5(19) . . . . ?
Mn1 C5 Si4 C42 -152.4(13) . . . . ?
C1 C5 Si4 C41 -101.8(17) . . . . ?
C4 C5 Si4 C41 95.3(18) . . . . ?
Mn1 C5 Si4 C41 -3.6(14) . . . . ?
